data_1100849
loop_
_publ_author_name
'Ghosh, Sundargopal'
'Fehlner, Thomas P.'
'Beatty, Alicia M.'
'Noll, Bruce C.'

_publ_section_title
;
 Insertion of B-X (X = Cl, SMe~2~) Moieties into Ruthenaborane Frameworks:
 Synthesis and Characterization of (\h^5^-C~5~Me~5~Ru)~2~(\m-H)B~4~H~m~Cl~n~,
 (m, n = 4, 3; 5, 2; 7, 2),
 closo-1-(SMe~2~)-2,3-(\h^5^-C~5~Me~5~Ru)~2~(\m~3~-H)B~5~HCl~3~, and
 closo-2,3-(\h^5^-C~5~Me~5~Ru)~2~B~6~H~3~Cl~3~
;
_journal_coden_ASTM ORGND7
_journal_issue 10
_journal_name_full Organometallics
_journal_page_first 2473
_journal_page_last 2480
_journal_paper_doi 10.1021/om050083y
_journal_volume 24
_journal_year 2005
_chemical_formula_sum 'C20 H35 B4 Cl3 Ru2'
_chemical_formula_weight 627.21
_space_group_IT_number 14
_symmetry_cell_setting monoclinic
_symmetry_space_group_name_Hall '-P 2yn'
_symmetry_space_group_name_H-M 'P 1 21/n 1'
_atom_sites_solution_hydrogens 'geom, except difmap for M-H'
_atom_sites_solution_primary direct
_atom_sites_solution_secondary difmap
_cell_angle_alpha 90.00
_cell_angle_beta 105.0630(10)
_cell_angle_gamma 90.00
_cell_formula_units_Z 4
_cell_length_a 10.5503(4)
_cell_length_b 13.9118(5)
_cell_length_c 17.6855(7)
_cell_measurement_reflns_used 8780
_cell_measurement_temperature 100(2)
_cell_measurement_theta_max 28.29
_cell_measurement_theta_min 2.39
_cell_volume 2506.58(16)
_diffrn_ambient_temperature 100(2)
_diffrn_detector_area_resol_mean ?
_diffrn_measurement_device_type 'CCD area detector'
_diffrn_measurement_method 'phi and omega scans'
_diffrn_radiation_monochromator graphite
_diffrn_radiation_source 'fine-focus sealed tube'
_diffrn_radiation_type MoK\a
_diffrn_radiation_wavelength 0.71073
_diffrn_reflns_av_R_equivalents 0.0262
_diffrn_reflns_av_sigmaI/netI 0.0228
_diffrn_reflns_limit_h_max 14
_diffrn_reflns_limit_h_min -14
_diffrn_reflns_limit_k_max 18
_diffrn_reflns_limit_k_min -18
_diffrn_reflns_limit_l_max 23
_diffrn_reflns_limit_l_min -23
_diffrn_reflns_number 26582
_diffrn_reflns_theta_max 28.31
_diffrn_reflns_theta_min 1.89
_diffrn_standards_decay_% ?
_diffrn_standards_interval_count ?
_diffrn_standards_interval_time ?
_diffrn_standards_number ?
_exptl_absorpt_coefficient_mu 1.531
_exptl_absorpt_correction_T_max 1.0000
_exptl_absorpt_correction_T_min 0.9141
_exptl_absorpt_correction_type multi-scan
_exptl_absorpt_process_details SADABS
_exptl_crystal_colour orange
_exptl_crystal_density_diffrn 1.662
_exptl_crystal_density_meas ?
_exptl_crystal_density_method 'not measured'
_exptl_crystal_description rectangular
_exptl_crystal_F_000 1256
_exptl_crystal_size_max 0.4
_exptl_crystal_size_mid 0.3
_exptl_crystal_size_min 0.2
_refine_ls_extinction_coef ?
_refine_ls_extinction_method none
_refine_ls_goodness_of_fit_ref 1.025
_refine_ls_hydrogen_treatment riding
_refine_ls_matrix_type full
_refine_ls_number_parameters 262
_refine_ls_number_reflns 6228
_refine_ls_number_restraints 0
_refine_ls_restrained_S_all 1.025
_refine_ls_R_factor_all 0.0256
_refine_ls_R_factor_gt 0.0228
_refine_ls_shift/su_max 0.001
_refine_ls_shift/su_mean 0.000
_refine_ls_structure_factor_coef Fsqd
_refine_ls_weighting_details 'calc w=1/[\s^2^(Fo^2^)+(0.0312P)^2^+1.8061P] where P=(Fo^2^+2Fc^2^)/3'
_refine_ls_weighting_scheme calc
_refine_ls_wR_factor_gt 0.0575
_refine_ls_wR_factor_ref 0.0589
_reflns_number_gt 5712
_reflns_number_total 6228
_reflns_threshold_expression >2sigma(I)
_cod_depositor_comments
;
The following automatic conversions were performed:
'_symmetry_cell_setting' value 'Monoclinic' changed to 'monoclinic'
according to '/home/saulius/struct/CIF-dictionaries/cif_core.dic'
dictionary named 'cif_core.dic' version 2.4.1 from 2010-06-29.

Automatic conversion script
Id: cif_fix_enum 1527 2010-12-29 10:47:43Z saulius 
;
_cod_original_sg_symbol_H-M P2(1)/n
_cod_database_code 1100849

loop_
_symmetry_equiv_pos_as_xyz
'x, y, z'
'-x+1/2, y+1/2, -z+1/2'
'-x, -y, -z'
'x-1/2, -y-1/2, z-1/2'

loop_
_atom_site_label
_atom_site_type_symbol
_atom_site_fract_x
_atom_site_fract_y
_atom_site_fract_z
_atom_site_U_iso_or_equiv
_atom_site_adp_type
_atom_site_occupancy
_atom_site_symmetry_multiplicity
_atom_site_calc_flag
_atom_site_refinement_flags
_atom_site_disorder_assembly
_atom_site_disorder_group
Ru1 Ru 0.465532(14) 0.394409(11) 0.270331(8) 0.01292(5) Uani 1 1 d . . .
Cl1 Cl 0.20009(5) 0.50750(4) 0.12306(3) 0.02264(10) Uani 1 1 d . . .
C1 C 0.34484(19) 0.44528(15) 0.34647(11) 0.0191(4) Uani 1 1 d . . .
B1 B 0.3627(2) 0.45712(15) 0.15531(13) 0.0153(4) Uani 1 1 d . . .
H1 H 0.4377 0.4978 0.2176 0.018 Uiso 1 1 d R . .
Ru2 Ru 0.602636(14) 0.315078(11) 0.163249(8) 0.01293(5) Uani 1 1 d . . .
H5 H 0.6190 0.3990 0.2430 0.016 Uiso 1 1 d R . .
Cl2 Cl 0.38099(5) 0.40164(4) -0.01695(3) 0.02031(10) Uani 1 1 d . . .
C2 C 0.34945(19) 0.34279(15) 0.34871(11) 0.0184(4) Uani 1 1 d . . .
B2 B 0.4486(2) 0.40628(15) 0.08815(12) 0.0155(4) Uani 1 1 d . . .
H3 H 0.5670 0.4187 0.1106 0.019 Uiso 1 1 d R . .
H2 H 0.4264 0.4949 0.1073 0.019 Uiso 1 1 d R . .
Cl3 Cl 0.24154(4) 0.25963(3) 0.10786(3) 0.01892(10) Uani 1 1 d . . .
B3 B 0.3883(2) 0.33335(15) 0.15090(12) 0.0142(4) Uani 1 1 d . . .
C3 C 0.4844(2) 0.31376(15) 0.38155(11) 0.0188(4) Uani 1 1 d . . .
B4 B 0.4840(2) 0.26005(16) 0.22732(13) 0.0157(4) Uani 1 1 d . . .
H4 H 0.4388 0.1556 0.2535 0.019 Uiso 1 1 d R . .
C4 C 0.56166(19) 0.40018(15) 0.39931(11) 0.0191(4) Uani 1 1 d . . .
C5 C 0.4777(2) 0.48057(15) 0.37831(11) 0.0197(4) Uani 1 1 d . . .
C6 C 0.2226(2) 0.50477(17) 0.32371(13) 0.0251(4) Uani 1 1 d . . .
H6A H 0.1898 0.5164 0.3699 0.030 Uiso 1 1 calc R . .
H6B H 0.1557 0.4705 0.2840 0.030 Uiso 1 1 calc R . .
H6C H 0.2422 0.5663 0.3023 0.030 Uiso 1 1 calc R . .
C7 C 0.2321(2) 0.27822(16) 0.32226(12) 0.0227(4) Uani 1 1 d . . .
H7A H 0.1956 0.2642 0.3667 0.027 Uiso 1 1 calc R . .
H7B H 0.2586 0.2181 0.3019 0.027 Uiso 1 1 calc R . .
H7C H 0.1654 0.3103 0.2809 0.027 Uiso 1 1 calc R . .
C8 C 0.5323(2) 0.21436(16) 0.40618(13) 0.0250(4) Uani 1 1 d . . .
H8A H 0.5268 0.2028 0.4599 0.030 Uiso 1 1 calc R . .
H8B H 0.6236 0.2079 0.4037 0.030 Uiso 1 1 calc R . .
H8C H 0.4776 0.1674 0.3710 0.030 Uiso 1 1 calc R . .
C9 C 0.7060(2) 0.40344(17) 0.43908(12) 0.0241(4) Uani 1 1 d . . .
H9A H 0.7187 0.4059 0.4959 0.029 Uiso 1 1 calc R . .
H9B H 0.7447 0.4608 0.4219 0.029 Uiso 1 1 calc R . .
H9C H 0.7486 0.3458 0.4253 0.029 Uiso 1 1 calc R . .
C10 C 0.5164(2) 0.58383(16) 0.39257(13) 0.0252(4) Uani 1 1 d . . .
H10A H 0.5125 0.6022 0.4454 0.030 Uiso 1 1 calc R . .
H10B H 0.4560 0.6242 0.3540 0.030 Uiso 1 1 calc R . .
H10C H 0.6060 0.5927 0.3876 0.030 Uiso 1 1 calc R . .
C21 C 0.6511(2) 0.19185(15) 0.09737(14) 0.0241(4) Uani 1 1 d . . .
C22 C 0.7227(2) 0.27379(16) 0.08391(12) 0.0209(4) Uani 1 1 d . . .
C23 C 0.81049(19) 0.30301(15) 0.15699(12) 0.0186(4) Uani 1 1 d . . .
C24 C 0.79170(19) 0.23902(16) 0.21548(12) 0.0211(4) Uani 1 1 d . . .
C25 C 0.6942(2) 0.16982(15) 0.17926(14) 0.0235(4) Uani 1 1 d . . .
C26 C 0.5536(3) 0.1361(2) 0.03537(18) 0.0411(7) Uani 1 1 d . . .
H26A H 0.5994 0.0850 0.0149 0.049 Uiso 1 1 calc R . .
H26B H 0.5110 0.1794 -0.0073 0.049 Uiso 1 1 calc R . .
H26C H 0.4872 0.1076 0.0583 0.049 Uiso 1 1 calc R . .
C27 C 0.7170(3) 0.3200(2) 0.00630(14) 0.0353(6) Uani 1 1 d . . .
H27A H 0.7804 0.2888 -0.0175 0.042 Uiso 1 1 calc R . .
H27B H 0.7383 0.3884 0.0141 0.042 Uiso 1 1 calc R . .
H27C H 0.6284 0.3128 -0.0283 0.042 Uiso 1 1 calc R . .
C28 C 0.9117(2) 0.38068(17) 0.16604(16) 0.0306(5) Uani 1 1 d . . .
H28A H 0.9940 0.3531 0.1601 0.037 Uiso 1 1 calc R . .
H28B H 0.9265 0.4098 0.2181 0.037 Uiso 1 1 calc R . .
H28C H 0.8808 0.4300 0.1259 0.037 Uiso 1 1 calc R . .
C29 C 0.8683(2) 0.2370(2) 0.29979(14) 0.0351(6) Uani 1 1 d . . .
H29A H 0.9475 0.1979 0.3052 0.042 Uiso 1 1 calc R . .
H29B H 0.8141 0.2092 0.3316 0.042 Uiso 1 1 calc R . .
H29C H 0.8934 0.3027 0.3176 0.042 Uiso 1 1 calc R . .
C30 C 0.6616(3) 0.08028(18) 0.21762(19) 0.0403(7) Uani 1 1 d . . .
H30A H 0.7236 0.0293 0.2136 0.048 Uiso 1 1 calc R . .
H30B H 0.5722 0.0597 0.1914 0.048 Uiso 1 1 calc R . .
H30C H 0.6679 0.0934 0.2729 0.048 Uiso 1 1 calc R . .

loop_
_atom_site_aniso_label
_atom_site_aniso_U_11
_atom_site_aniso_U_22
_atom_site_aniso_U_33
_atom_site_aniso_U_23
_atom_site_aniso_U_13
_atom_site_aniso_U_12
Ru1 0.01261(8) 0.01407(8) 0.01186(8) -0.00005(5) 0.00279(5) -0.00193(5)
Cl1 0.0197(2) 0.0218(2) 0.0266(3) 0.00432(19) 0.00635(19) 0.00553(18)
C1 0.0175(9) 0.0256(10) 0.0155(9) -0.0029(8) 0.0068(7) -0.0025(8)
B1 0.0149(10) 0.0136(10) 0.0174(10) 0.0017(8) 0.0040(8) 0.0014(8)
Ru2 0.01245(8) 0.01306(8) 0.01316(8) 0.00118(5) 0.00311(6) 0.00011(5)
Cl2 0.0229(2) 0.0231(2) 0.0137(2) 0.00194(17) 0.00258(18) -0.00125(18)
C2 0.0169(9) 0.0246(10) 0.0141(9) 0.0008(8) 0.0047(7) -0.0041(8)
B2 0.0164(10) 0.0159(10) 0.0140(9) 0.0003(8) 0.0037(8) 0.0001(8)
Cl3 0.0170(2) 0.0192(2) 0.0182(2) -0.00051(17) 0.00043(17) -0.00506(17)
B3 0.0129(9) 0.0148(9) 0.0146(9) 0.0004(8) 0.0030(8) -0.0018(8)
C3 0.0180(9) 0.0259(10) 0.0119(9) 0.0025(7) 0.0027(7) -0.0042(8)
B4 0.0132(9) 0.0169(10) 0.0157(10) -0.0001(8) 0.0014(8) 0.0007(8)
C4 0.0160(9) 0.0291(11) 0.0115(9) -0.0007(8) 0.0025(7) -0.0060(8)
C5 0.0214(10) 0.0244(10) 0.0149(9) -0.0052(8) 0.0074(7) -0.0070(8)
C6 0.0201(10) 0.0297(11) 0.0272(11) -0.0061(9) 0.0093(9) 0.0011(8)
C7 0.0183(10) 0.0285(11) 0.0205(10) 0.0023(8) 0.0036(8) -0.0072(8)
C8 0.0235(10) 0.0282(11) 0.0207(10) 0.0092(9) 0.0010(8) -0.0042(9)
C9 0.0193(10) 0.0335(12) 0.0166(10) 0.0023(8) -0.0003(8) -0.0075(9)
C10 0.0252(11) 0.0258(11) 0.0260(11) -0.0098(9) 0.0093(9) -0.0063(9)
C21 0.0180(10) 0.0198(10) 0.0326(12) -0.0061(9) 0.0032(9) 0.0048(8)
C22 0.0213(10) 0.0234(10) 0.0188(10) -0.0007(8) 0.0065(8) 0.0067(8)
C23 0.0150(9) 0.0205(10) 0.0221(10) -0.0025(8) 0.0077(8) 0.0014(7)
C24 0.0163(9) 0.0267(11) 0.0204(10) 0.0025(8) 0.0046(8) 0.0066(8)
C25 0.0178(10) 0.0182(10) 0.0365(12) 0.0066(9) 0.0110(9) 0.0069(8)
C26 0.0288(12) 0.0311(13) 0.0555(17) -0.0223(12) -0.0034(12) 0.0060(10)
C27 0.0417(14) 0.0464(15) 0.0217(11) 0.0063(10) 0.0151(10) 0.0176(12)
C28 0.0226(11) 0.0276(12) 0.0450(14) -0.0069(10) 0.0147(10) -0.0057(9)
C29 0.0229(11) 0.0582(17) 0.0220(11) 0.0051(11) 0.0021(9) 0.0122(11)
C30 0.0314(13) 0.0236(12) 0.071(2) 0.0184(12) 0.0221(13) 0.0098(10)

loop_
_atom_type_symbol
_atom_type_description
_atom_type_scat_dispersion_real
_atom_type_scat_dispersion_imag
_atom_type_scat_source
C C 0.0033 0.0016 'International Tables Vol C Tables 4.2.6.8 and 6.1.1.4'
H H 0.0000 0.0000 'International Tables Vol C Tables 4.2.6.8 and 6.1.1.4'
B B 0.0013 0.0007 'International Tables Vol C Tables 4.2.6.8 and 6.1.1.4'
Cl Cl 0.1484 0.1585 'International Tables Vol C Tables 4.2.6.8 and 6.1.1.4'
Ru Ru -1.2594 0.8363 'International Tables Vol C Tables 4.2.6.8 and 6.1.1.4'
